data_7003435
loop_
_publ_author_name
'Gonz\'alez-del Moral, Octavio'
'Hern\'an-G\'omez, Alberto'
'Mart\'in, Avelino'
'Mena, Miguel'
'Santamar\'ia, Cristina'

_publ_section_title
;
 Group 13 organoderivatives supported on a metallic oxide model
;
_journal_issue 1
_journal_name_full 'Dalton Transactions'
_journal_page_first 44
_journal_paper_doi 10.1039/b716166m
_journal_year 2008
_chemical_compound_source 'synthesis as described'
_chemical_formula_moiety 'C63 H97 Al1 O8 Ti6, C6 H14'
_chemical_formula_sum 'C69 H111 Al O8 Ti6'
_chemical_formula_weight 1382.96
_chemical_name_systematic
;
?
;
_space_group_IT_number 15
_symmetry_cell_setting monoclinic
_symmetry_Int_Tables_number 15
_symmetry_space_group_name_Hall '-C 2yc'
_symmetry_space_group_name_H-M 'C 1 2/c 1'
_atom_sites_solution_hydrogens geom
_atom_sites_solution_primary direct
_atom_sites_solution_secondary difmap
_audit_conform_dict_location ftp://ftp.iucr.org/pub/cif_core.dic
_audit_conform_dict_name cif_core.dic
_audit_conform_dict_version 2.3
_audit_creation_date 2007-06-04T10:54:20-00:00
_audit_creation_method 'WinGX routine CIF_UPDATE'
_cell_angle_alpha 90
_cell_angle_beta 101.57(5)
_cell_angle_gamma 90
_cell_formula_units_Z 4
_cell_length_a 24.039(7)
_cell_length_b 26.797(7)
_cell_length_c 13.441(8)
_cell_measurement_reflns_used 152
_cell_measurement_temperature 200(2)
_cell_measurement_theta_max 20
_cell_measurement_theta_min 4
_cell_measurement_wavelength 0.71073
_cell_volume 8482(6)
_computing_cell_refinement 'Dirax/lsq (Duisenberg & Schreurs, 1989-2000)'
_computing_data_collection 'Collect (Nonius BV, 1997-2000)'
_computing_data_reduction 'EvalCCD (Duisenberg & Schreurs 1990-2000)'
_computing_molecular_graphics 'Ortep-3 for Windows (Farrugia, 1997)'
_computing_publication_material 'WinGX publication routines (Farrugia, 1999)'
_computing_structure_refinement 'SHELXL-97 (Sheldrick, 1997)'
_computing_structure_solution 'SHELXS-86 (Sheldrick, 1986)'
_diffrn_ambient_temperature 200(2)
_diffrn_detector 'CCD plate'
_diffrn_detector_area_resol_mean 9
_diffrn_measured_fraction_theta_full 0.991
_diffrn_measured_fraction_theta_max 0.991
_diffrn_measurement_device '95mm CCD camera on \k-goniostat'
_diffrn_measurement_device_type KappaCCD
_diffrn_measurement_method 'CCD rotation images, thick slices'
_diffrn_orient_matrix_type X=UH
_diffrn_orient_matrix_UB_11 0.01
_diffrn_orient_matrix_UB_12 0
_diffrn_orient_matrix_UB_13 0
_diffrn_orient_matrix_UB_21 0
_diffrn_orient_matrix_UB_22 0.01
_diffrn_orient_matrix_UB_23 0
_diffrn_orient_matrix_UB_31 0
_diffrn_orient_matrix_UB_32 0
_diffrn_orient_matrix_UB_33 0.01
_diffrn_radiation_monochromator graphite
_diffrn_radiation_probe x-ray
_diffrn_radiation_type MoK\a
_diffrn_radiation_wavelength 0.71073
_diffrn_reflns_av_R_equivalents 0.1028
_diffrn_reflns_av_unetI/netI 0.0862
_diffrn_reflns_limit_h_max 28
_diffrn_reflns_limit_h_min -28
_diffrn_reflns_limit_k_max 31
_diffrn_reflns_limit_k_min -31
_diffrn_reflns_limit_l_max 15
_diffrn_reflns_limit_l_min -15
_diffrn_reflns_number 84262
_diffrn_reflns_reduction_process
;
Scaled and merged with SORTAV
R.H. Blessing, (1987) Cryst. Rev. 1, 3-58
R.H. Blessing, (1989) J. Appl. Cryst. 22, 396-397
;
_diffrn_reflns_theta_full 25.12
_diffrn_reflns_theta_max 25.12
_diffrn_reflns_theta_min 3.04
_diffrn_source 'Enraf Nonius FR590'
_exptl_absorpt_coefficient_mu 0.59
_exptl_absorpt_correction_T_max 0.8762
_exptl_absorpt_correction_T_min 0.8429
_exptl_absorpt_correction_type multi-scan
_exptl_absorpt_process_details
;
R.H. Blessing, Acta Cryst. (1995), A51, 33-38
;
_exptl_crystal_colour red
_exptl_crystal_density_diffrn 1.083
_exptl_crystal_density_method 'not measured'
_exptl_crystal_description prism
_exptl_crystal_F_000 2936
_exptl_crystal_size_max 0.3
_exptl_crystal_size_mid 0.25
_exptl_crystal_size_min 0.23
_platon_squeeze_details
;One hexane molecule crystallized with every molecule of this compound.
The disordered molecule was found in the difference fourier map, but it
was not possible to get a chemical sensible model for it, so Squeeze
procedure was used to remove its contribution to the structure factors.
;
_refine_diff_density_max 0.456
_refine_diff_density_min -0.451
_refine_diff_density_rms 0.093
_refine_ls_extinction_method none
_refine_ls_goodness_of_fit_ref 1.031
_refine_ls_hydrogen_treatment mixed
_refine_ls_matrix_type full
_refine_ls_number_parameters 372
_refine_ls_number_reflns 7496
_refine_ls_number_restraints 0
_refine_ls_restrained_S_all 1.031
_refine_ls_R_factor_all 0.1058
_refine_ls_R_factor_gt 0.0697
_refine_ls_shift/su_max 0.024
_refine_ls_shift/su_mean 0
_refine_ls_structure_factor_coef Fsqd
_refine_ls_weighting_details 'calc w=1/[\s^2^(Fo^2^)+(0.1141P)^2^+0.0000P] where P=(Fo^2^+2Fc^2^)/3'
_refine_ls_weighting_scheme calc
_refine_ls_wR_factor_gt 0.1796
_refine_ls_wR_factor_ref 0.1987
_reflns_number_gt 4750
_reflns_number_total 7496
_reflns_threshold_expression >2sigma(I)
_cod_data_source_file b716166m.txt
_cod_data_source_block 3
_cod_original_sg_symbol_H-M 'C 2/c'
_cod_original_formula_sum 'C69 H111 Al1 O8 Ti6'
_cod_database_code 7003435

loop_
_symmetry_equiv_pos_as_xyz
'x, y, z'
'-x, y, -z+1/2'
'x+1/2, y+1/2, z'
'-x+1/2, y+1/2, -z+1/2'
'-x, -y, -z'
'x, -y, z-1/2'
'-x+1/2, -y+1/2, -z'
'x+1/2, -y+1/2, z-1/2'

loop_
_atom_site_label
_atom_site_type_symbol
_atom_site_fract_x
_atom_site_fract_y
_atom_site_fract_z
_atom_site_U_iso_or_equiv
_atom_site_adp_type
_atom_site_occupancy
_atom_site_symmetry_multiplicity
_atom_site_calc_flag
_atom_site_refinement_flags
_atom_site_disorder_assembly
_atom_site_disorder_group
C1 C 0.3690(2) 0.1908(2) 0.4056(4) 0.0338(12) Uani 1 1 d . . .
H1 H 0.3458 0.193 0.4576 0.041 Uiso 1 1 d R . .
C3 C 0.5 0.0404(3) 0.25 0.050(2) Uani 1 2 d S . .
H3A H 0.5244 0.0282 0.2058 0.06 Uiso 0.5 1 d PR . .
H3B H 0.5133 0.0283 0.3169 0.06 Uiso 0.5 1 d PR . .
H3C H 0.462 0.0287 0.2241 0.06 Uiso 0.5 1 d PR . .
C11 C 0.3259(2) 0.0584(2) 0.3069(4) 0.0348(12) Uani 1 1 d . . .
C12 C 0.2899(2) 0.0919(2) 0.3485(4) 0.0327(11) Uani 1 1 d . . .
C13 C 0.2600(2) 0.1218(2) 0.2674(4) 0.0371(12) Uani 1 1 d . . .
C14 C 0.2782(2) 0.1080(2) 0.1766(4) 0.0416(14) Uani 1 1 d . . .
C15 C 0.3197(2) 0.0692(2) 0.2001(4) 0.0349(12) Uani 1 1 d . . .
C16 C 0.3651(3) 0.0193(2) 0.3636(5) 0.0494(15) Uani 1 1 d . . .
H16A H 0.3536 0.0117 0.4279 0.074 Uiso 1 1 calc R . .
H16B H 0.4041 0.032 0.3774 0.074 Uiso 1 1 calc R . .
H16C H 0.3629 -0.011 0.3223 0.074 Uiso 1 1 calc R . .
C17 C 0.2787(3) 0.0894(3) 0.4543(4) 0.0502(16) Uani 1 1 d . . .
H17A H 0.3033 0.0641 0.4933 0.075 Uiso 1 1 calc R . .
H17B H 0.2388 0.0805 0.4514 0.075 Uiso 1 1 calc R . .
H17C H 0.2866 0.122 0.4872 0.075 Uiso 1 1 calc R . .
C18 C 0.2133(3) 0.1569(3) 0.2783(6) 0.0599(18) Uani 1 1 d . . .
H18A H 0.1772 0.1388 0.2675 0.09 Uiso 1 1 calc R . .
H18B H 0.2109 0.1836 0.2278 0.09 Uiso 1 1 calc R . .
H18C H 0.2212 0.1714 0.3466 0.09 Uiso 1 1 calc R . .
C19 C 0.2570(3) 0.1297(3) 0.0707(5) 0.067(2) Uani 1 1 d . . .
H19A H 0.2261 0.1532 0.0726 0.1 Uiso 1 1 calc R . .
H19B H 0.2432 0.1026 0.0231 0.1 Uiso 1 1 calc R . .
H19C H 0.2883 0.1471 0.0485 0.1 Uiso 1 1 calc R . .
C20 C 0.3468(3) 0.0433(3) 0.1226(5) 0.0583(18) Uani 1 1 d . . .
H20A H 0.3746 0.0657 0.1015 0.088 Uiso 1 1 calc R . .
H20B H 0.3175 0.0344 0.0634 0.088 Uiso 1 1 calc R . .
H20C H 0.366 0.013 0.1525 0.088 Uiso 1 1 calc R . .
C21 C 0.3918(2) 0.3365(2) 0.3139(5) 0.0423(13) Uani 1 1 d . . .
C22 C 0.3641(2) 0.3206(2) 0.2150(4) 0.0366(13) Uani 1 1 d . . .
C23 C 0.3110(2) 0.2979(2) 0.2220(4) 0.0346(12) Uani 1 1 d . . .
C24 C 0.3070(2) 0.2992(2) 0.3278(4) 0.0388(13) Uani 1 1 d . . .
C25 C 0.3570(2) 0.3231(2) 0.3826(4) 0.0396(13) Uani 1 1 d . . .
C26 C 0.4487(3) 0.3639(3) 0.3402(6) 0.0605(18) Uani 1 1 d . . .
H26A H 0.4784 0.3405 0.3715 0.091 Uiso 1 1 calc R . .
H26B H 0.4459 0.3911 0.3879 0.091 Uiso 1 1 calc R . .
H26C H 0.4581 0.3777 0.2782 0.091 Uiso 1 1 calc R . .
C27 C 0.3884(3) 0.3252(3) 0.1189(5) 0.0597(18) Uani 1 1 d . . .
H27A H 0.4201 0.3019 0.1224 0.09 Uiso 1 1 calc R . .
H27B H 0.4018 0.3594 0.1129 0.09 Uiso 1 1 calc R . .
H27C H 0.3588 0.3173 0.0595 0.09 Uiso 1 1 calc R . .
C28 C 0.2686(3) 0.2764(3) 0.1361(5) 0.0517(16) Uani 1 1 d . . .
H28A H 0.2816 0.2815 0.0723 0.078 Uiso 1 1 calc R . .
H28B H 0.2318 0.2929 0.1324 0.078 Uiso 1 1 calc R . .
H28C H 0.2645 0.2405 0.1474 0.078 Uiso 1 1 calc R . .
C29 C 0.2571(3) 0.2838(3) 0.3721(6) 0.065(2) Uani 1 1 d . . .
H29A H 0.2481 0.3103 0.4166 0.098 Uiso 1 1 calc R . .
H29B H 0.2663 0.253 0.4114 0.098 Uiso 1 1 calc R . .
H29C H 0.2242 0.2779 0.3171 0.098 Uiso 1 1 calc R . .
C30 C 0.3658(3) 0.3362(3) 0.4967(5) 0.0614(19) Uani 1 1 d . . .
H30A H 0.3467 0.3678 0.5049 0.092 Uiso 1 1 calc R . .
H30B H 0.4065 0.3395 0.5251 0.092 Uiso 1 1 calc R . .
H30C H 0.3497 0.3097 0.5326 0.092 Uiso 1 1 calc R . .
C31 C 0.5462(2) 0.1811(2) 0.5683(4) 0.0410(14) Uani 1 1 d . . .
C32 C 0.5074(2) 0.2177(2) 0.5884(3) 0.0383(13) Uani 1 1 d . . .
C33 C 0.4582(2) 0.1928(2) 0.6036(3) 0.0408(14) Uani 1 1 d . . .
C34 C 0.4670(2) 0.1407(2) 0.5958(4) 0.0388(13) Uani 1 1 d . . .
C35 C 0.5221(2) 0.1338(2) 0.5727(4) 0.0415(14) Uani 1 1 d . . .
C36 C 0.6055(3) 0.1904(3) 0.5534(5) 0.062(2) Uani 1 1 d . . .
H36A H 0.6206 0.1599 0.5287 0.093 Uiso 1 1 calc R . .
H36B H 0.6295 0.2003 0.6182 0.093 Uiso 1 1 calc R . .
H36C H 0.6051 0.2172 0.5036 0.093 Uiso 1 1 calc R . .
C37 C 0.5184(4) 0.2738(3) 0.5912(5) 0.070(2) Uani 1 1 d . . .
H37A H 0.4929 0.2903 0.6293 0.105 Uiso 1 1 calc R . .
H37B H 0.5115 0.2869 0.5217 0.105 Uiso 1 1 calc R . .
H37C H 0.5579 0.2803 0.6243 0.105 Uiso 1 1 calc R . .
C38 C 0.4099(3) 0.2166(3) 0.6470(5) 0.061(2) Uani 1 1 d . . .
H38A H 0.4239 0.2254 0.7185 0.091 Uiso 1 1 calc R . .
H38B H 0.3784 0.1929 0.6419 0.091 Uiso 1 1 calc R . .
H38C H 0.3966 0.2468 0.6084 0.091 Uiso 1 1 calc R . .
C39 C 0.4265(3) 0.1003(3) 0.6162(5) 0.075(2) Uani 1 1 d . . .
H39A H 0.3886 0.1147 0.6126 0.112 Uiso 1 1 calc R . .
H39B H 0.4402 0.0863 0.6839 0.112 Uiso 1 1 calc R . .
H39C H 0.4244 0.0739 0.5651 0.112 Uiso 1 1 calc R . .
C40 C 0.5477(4) 0.0826(3) 0.5583(5) 0.076(2) Uani 1 1 d . . .
H40A H 0.5825 0.0779 0.6096 0.114 Uiso 1 1 calc R . .
H40B H 0.5565 0.0806 0.4904 0.114 Uiso 1 1 calc R . .
H40C H 0.5203 0.0564 0.5659 0.114 Uiso 1 1 calc R . .
Al1 Al 0.5 0.11472(8) 0.25 0.0259(4) Uani 1 2 d S . .
O1 O 0.53483(14) 0.15242(13) 0.3566(2) 0.0290(8) Uani 1 1 d . . .
O12 O 0.36990(14) 0.19751(13) 0.2082(2) 0.0305(8) Uani 1 1 d . . .
O13 O 0.43741(14) 0.12290(13) 0.3264(2) 0.0304(8) Uani 1 1 d . . .
O23 O 0.46374(14) 0.23757(13) 0.3648(2) 0.0307(8) Uani 1 1 d . . .
Ti1 Ti 0.36124(4) 0.14245(3) 0.28757(6) 0.0257(2) Uani 1 1 d . . .
Ti2 Ti 0.38687(4) 0.24568(3) 0.31000(6) 0.0268(2) Uani 1 1 d . . .
Ti3 Ti 0.46701(3) 0.17657(3) 0.42728(6) 0.0250(2) Uani 1 1 d . . .
H2 H 0.562(2) 0.181(2) 0.325(4) 0.041(15) Uiso 1 1 d . . .

loop_
_atom_site_aniso_label
_atom_site_aniso_U_11
_atom_site_aniso_U_22
_atom_site_aniso_U_33
_atom_site_aniso_U_23
_atom_site_aniso_U_13
_atom_site_aniso_U_12
C1 0.024(2) 0.050(3) 0.027(3) 0.005(2) 0.005(2) 0.007(2)
C3 0.054(5) 0.039(5) 0.067(6) 0 0.038(5) 0
C11 0.035(3) 0.031(3) 0.042(3) 0.004(2) 0.016(2) -0.007(2)
C12 0.036(3) 0.035(3) 0.032(3) 0.001(2) 0.019(2) -0.003(2)
C13 0.027(3) 0.035(3) 0.051(3) 0.003(3) 0.012(2) -0.002(2)
C14 0.030(3) 0.051(4) 0.040(3) -0.003(3) -0.001(2) -0.006(3)
C15 0.040(3) 0.034(3) 0.033(3) -0.012(2) 0.013(2) -0.011(2)
C16 0.054(4) 0.032(3) 0.063(4) 0.007(3) 0.012(3) 0.003(3)
C17 0.056(4) 0.058(4) 0.044(3) 0.007(3) 0.026(3) -0.003(3)
C18 0.039(3) 0.065(4) 0.079(5) 0.013(4) 0.018(3) 0.011(3)
C19 0.057(4) 0.095(6) 0.040(4) 0.013(4) -0.009(3) -0.019(4)
C20 0.056(4) 0.074(5) 0.053(4) -0.024(3) 0.030(3) -0.013(4)
C21 0.044(3) 0.034(3) 0.053(3) 0.004(3) 0.017(3) 0.004(3)
C22 0.039(3) 0.036(3) 0.037(3) 0.017(2) 0.013(2) 0.017(2)
C23 0.024(3) 0.042(3) 0.037(3) 0.011(2) 0.004(2) 0.010(2)
C24 0.038(3) 0.042(3) 0.041(3) 0.010(2) 0.018(2) 0.023(3)
C25 0.047(3) 0.032(3) 0.043(3) -0.005(2) 0.016(3) 0.015(3)
C26 0.041(4) 0.060(4) 0.079(5) -0.010(4) 0.009(3) -0.004(3)
C27 0.067(4) 0.079(5) 0.040(3) 0.024(3) 0.026(3) 0.010(4)
C28 0.042(3) 0.062(4) 0.049(4) 0.020(3) 0.002(3) 0.002(3)
C29 0.056(4) 0.065(5) 0.088(5) 0.004(4) 0.045(4) 0.004(3)
C30 0.067(4) 0.062(4) 0.057(4) -0.022(3) 0.016(3) 0.022(4)
C31 0.032(3) 0.070(4) 0.019(2) 0.007(3) -0.001(2) 0.007(3)
C32 0.043(3) 0.059(4) 0.011(2) -0.007(2) 0.001(2) -0.004(3)
C33 0.042(3) 0.071(4) 0.011(2) -0.002(2) 0.007(2) 0.018(3)
C34 0.049(3) 0.052(4) 0.016(2) 0.007(2) 0.008(2) 0.001(3)
C35 0.044(3) 0.059(4) 0.019(2) 0.024(2) 0.002(2) 0.019(3)
C36 0.033(3) 0.120(7) 0.035(3) 0.000(4) 0.010(3) 0.001(4)
C37 0.105(6) 0.067(5) 0.032(3) -0.004(3) -0.002(4) -0.009(4)
C38 0.042(3) 0.109(6) 0.033(3) -0.002(3) 0.012(3) 0.026(4)
C39 0.072(5) 0.105(7) 0.047(4) 0.024(4) 0.013(4) -0.026(5)
C40 0.103(6) 0.078(5) 0.048(4) 0.027(4) 0.016(4) 0.045(5)
Al1 0.0279(10) 0.0284(11) 0.0237(10) 0 0.0107(8) 0
O1 0.0277(17) 0.037(2) 0.0222(16) 0.0006(14) 0.0062(13) 0.0020(15)
O12 0.0287(18) 0.041(2) 0.0236(17) 0.0042(15) 0.0089(14) 0.0061(15)
O13 0.0319(18) 0.0344(19) 0.0276(17) 0.0078(15) 0.0124(14) 0.0063(15)
O23 0.0331(18) 0.039(2) 0.0215(16) -0.0010(14) 0.0078(14) 0.0041(15)
Ti1 0.0249(4) 0.0313(5) 0.0218(4) 0.0018(4) 0.0070(3) 0.0014(4)
Ti2 0.0275(5) 0.0305(5) 0.0228(4) 0.0029(4) 0.0057(3) 0.0077(4)
Ti3 0.0247(4) 0.0356(5) 0.0152(4) 0.0029(4) 0.0051(3) 0.0062(4)

loop_
_atom_type_symbol
_atom_type_description
_atom_type_scat_dispersion_real
_atom_type_scat_dispersion_imag
_atom_type_scat_source
C C 0.0033 0.0016 'International Tables Vol C Tables 4.2.6.8 and 6.1.1.4'
H H 0 0 'International Tables Vol C Tables 4.2.6.8 and 6.1.1.4'
Al Al 0.0645 0.0514 'International Tables Vol C Tables 4.2.6.8 and 6.1.1.4'
O O 0.0106 0.006 'International Tables Vol C Tables 4.2.6.8 and 6.1.1.4'
Ti Ti 0.2776 0.4457 'International Tables Vol C Tables 4.2.6.8 and 6.1.1.4'

loop_
_exptl_crystal_face_index_h
_exptl_crystal_face_index_k
_exptl_crystal_face_index_l
_exptl_crystal_face_perp_dist
0 -4 1 0.102
0 5 -1 0.044
18 -4 -5 0.088
-4 1 1 0.126
1 9 -19 0.055
1 2 11 0.073

loop_
_geom_angle_atom_site_label_1
_geom_angle_atom_site_label_2
_geom_angle_atom_site_label_3
_geom_angle
_geom_angle_site_symmetry_1
_geom_angle_site_symmetry_3
_geom_angle_publ_flag
Ti1 C1 Ti2 88.0(2) . . ?
Ti1 C1 Ti3 85.73(19) . . ?
Ti2 C1 Ti3 82.12(19) . . ?
Ti1 C1 H1 128.4 . . ?
Ti2 C1 H1 128.5 . . ?
Ti3 C1 H1 128.5 . . ?
Al1 C3 H3A 109.6 . . ?
Al1 C3 H3B 109.9 . . ?
H3A C3 H3B 109.6 . . ?
Al1 C3 H3C 109 . . ?
H3A C3 H3C 108.5 . . ?
H3B C3 H3C 110.3 . . ?
C12 C11 C15 108.1(5) . . ?
C12 C11 C16 126.9(5) . . ?
C15 C11 C16 125.0(5) . . ?
C12 C11 Ti1 73.4(3) . . ?
C15 C11 Ti1 71.2(3) . . ?
C16 C11 Ti1 120.0(4) . . ?
C13 C12 C11 107.7(4) . . ?
C13 C12 C17 126.2(5) . . ?
C11 C12 C17 125.4(5) . . ?
C13 C12 Ti1 73.3(3) . . ?
C11 C12 Ti1 72.5(3) . . ?
C17 C12 Ti1 127.7(4) . . ?
C14 C13 C12 108.4(5) . . ?
C14 C13 C18 127.8(5) . . ?
C12 C13 C18 123.5(5) . . ?
C14 C13 Ti1 71.8(3) . . ?
C12 C13 Ti1 72.9(3) . . ?
C18 C13 Ti1 126.5(4) . . ?
C13 C14 C15 108.6(5) . . ?
C13 C14 C19 126.7(6) . . ?
C15 C14 C19 124.7(6) . . ?
C13 C14 Ti1 74.3(3) . . ?
C15 C14 Ti1 71.8(3) . . ?
C19 C14 Ti1 120.5(4) . . ?
C14 C15 C11 107.2(5) . . ?
C14 C15 C20 124.2(5) . . ?
C11 C15 C20 128.5(6) . . ?
C14 C15 Ti1 73.7(3) . . ?
C11 C15 Ti1 74.2(3) . . ?
C20 C15 Ti1 121.4(4) . . ?
C11 C16 H16A 109.5 . . ?
C11 C16 H16B 109.5 . . ?
H16A C16 H16B 109.5 . . ?
C11 C16 H16C 109.5 . . ?
H16A C16 H16C 109.5 . . ?
H16B C16 H16C 109.5 . . ?
C12 C17 H17A 109.5 . . ?
C12 C17 H17B 109.5 . . ?
H17A C17 H17B 109.5 . . ?
C12 C17 H17C 109.5 . . ?
H17A C17 H17C 109.5 . . ?
H17B C17 H17C 109.5 . . ?
C13 C18 H18A 109.5 . . ?
C13 C18 H18B 109.5 . . ?
H18A C18 H18B 109.5 . . ?
C13 C18 H18C 109.5 . . ?
H18A C18 H18C 109.5 . . ?
H18B C18 H18C 109.5 . . ?
C14 C19 H19A 109.5 . . ?
C14 C19 H19B 109.5 . . ?
H19A C19 H19B 109.5 . . ?
C14 C19 H19C 109.5 . . ?
H19A C19 H19C 109.5 . . ?
H19B C19 H19C 109.5 . . ?
C15 C20 H20A 109.5 . . ?
C15 C20 H20B 109.5 . . ?
H20A C20 H20B 109.5 . . ?
C15 C20 H20C 109.5 . . ?
H20A C20 H20C 109.5 . . ?
H20B C20 H20C 109.5 . . ?
C25 C21 C22 107.8(5) . . ?
C25 C21 C26 126.2(6) . . ?
C22 C21 C26 126.0(6) . . ?
C25 C21 Ti2 74.1(3) . . ?
C22 C21 Ti2 70.7(3) . . ?
C26 C21 Ti2 121.5(4) . . ?
C21 C22 C23 108.7(5) . . ?
C21 C22 C27 125.3(6) . . ?
C23 C22 C27 125.9(5) . . ?
C21 C22 Ti2 74.9(3) . . ?
C23 C22 Ti2 73.7(3) . . ?
C27 C22 Ti2 115.8(4) . . ?
C22 C23 C24 106.9(5) . . ?
C22 C23 C28 126.3(5) . . ?
C24 C23 C28 126.8(5) . . ?
C22 C23 Ti2 71.5(3) . . ?
C24 C23 Ti2 74.1(3) . . ?
C28 C23 Ti2 119.1(4) . . ?
C25 C24 C23 107.6(5) . . ?
C25 C24 C29 125.2(6) . . ?
C23 C24 C29 126.9(6) . . ?
C25 C24 Ti2 73.5(3) . . ?
C23 C24 Ti2 71.4(3) . . ?
C29 C24 Ti2 125.6(4) . . ?
C21 C25 C24 109.0(5) . . ?
C21 C25 C30 127.6(6) . . ?
C24 C25 C30 123.1(5) . . ?
C21 C25 Ti2 72.4(3) . . ?
C24 C25 Ti2 72.6(3) . . ?
C30 C25 Ti2 126.3(4) . . ?
C21 C26 H26A 109.5 . . ?
C21 C26 H26B 109.5 . . ?
H26A C26 H26B 109.5 . . ?
C21 C26 H26C 109.5 . . ?
H26A C26 H26C 109.5 . . ?
H26B C26 H26C 109.5 . . ?
C22 C27 H27A 109.5 . . ?
C22 C27 H27B 109.5 . . ?
H27A C27 H27B 109.5 . . ?
C22 C27 H27C 109.5 . . ?
H27A C27 H27C 109.5 . . ?
H27B C27 H27C 109.5 . . ?
C23 C28 H28A 109.5 . . ?
C23 C28 H28B 109.5 . . ?
H28A C28 H28B 109.5 . . ?
C23 C28 H28C 109.5 . . ?
H28A C28 H28C 109.5 . . ?
H28B C28 H28C 109.5 . . ?
C24 C29 H29A 109.5 . . ?
C24 C29 H29B 109.5 . . ?
H29A C29 H29B 109.5 . . ?
C24 C29 H29C 109.5 . . ?
H29A C29 H29C 109.5 . . ?
H29B C29 H29C 109.5 . . ?
C25 C30 H30A 109.5 . . ?
C25 C30 H30B 109.5 . . ?
H30A C30 H30B 109.5 . . ?
C25 C30 H30C 109.5 . . ?
H30A C30 H30C 109.5 . . ?
H30B C30 H30C 109.5 . . ?
C35 C31 C32 108.9(5) . . ?
C35 C31 C36 124.8(6) . . ?
C32 C31 C36 126.1(6) . . ?
C35 C31 Ti3 73.6(3) . . ?
C32 C31 Ti3 74.8(3) . . ?
C36 C31 Ti3 121.8(4) . . ?
C33 C32 C31 107.7(5) . . ?
C33 C32 C37 127.6(6) . . ?
C31 C32 C37 124.7(6) . . ?
C33 C32 Ti3 73.7(3) . . ?
C31 C32 Ti3 71.3(3) . . ?
C37 C32 Ti3 120.1(4) . . ?
C32 C33 C34 108.3(5) . . ?
C32 C33 C38 125.3(6) . . ?
C34 C33 C38 124.9(6) . . ?
C32 C33 Ti3 72.9(3) . . ?
C34 C33 Ti3 73.2(3) . . ?
C38 C33 Ti3 131.0(4) . . ?
C33 C34 C35 107.6(5) . . ?
C33 C34 C39 125.3(6) . . ?
C35 C34 C39 127.0(6) . . ?
C33 C34 Ti3 73.3(3) . . ?
C35 C34 Ti3 71.3(3) . . ?
C39 C34 Ti3 124.3(4) . . ?
C31 C35 C34 107.6(5) . . ?
C31 C35 C40 128.7(6) . . ?
C34 C35 C40 123.7(6) . . ?
C31 C35 Ti3 72.6(3) . . ?
C34 C35 Ti3 74.5(3) . . ?
C40 C35 Ti3 119.4(4) . . ?
C31 C36 H36A 109.5 . . ?
C31 C36 H36B 109.5 . . ?
H36A C36 H36B 109.5 . . ?
C31 C36 H36C 109.5 . . ?
H36A C36 H36C 109.5 . . ?
H36B C36 H36C 109.5 . . ?
C32 C37 H37A 109.5 . . ?
C32 C37 H37B 109.5 . . ?
H37A C37 H37B 109.5 . . ?
C32 C37 H37C 109.5 . . ?
H37A C37 H37C 109.5 . . ?
H37B C37 H37C 109.5 . . ?
C33 C38 H38A 109.5 . . ?
C33 C38 H38B 109.5 . . ?
H38A C38 H38B 109.5 . . ?
C33 C38 H38C 109.5 . . ?
H38A C38 H38C 109.5 . . ?
H38B C38 H38C 109.5 . . ?
C34 C39 H39A 109.5 . . ?
C34 C39 H39B 109.5 . . ?
H39A C39 H39B 109.5 . . ?
C34 C39 H39C 109.5 . . ?
H39A C39 H39C 109.5 . . ?
H39B C39 H39C 109.5 . . ?
C35 C40 H40A 109.5 . . ?
C35 C40 H40B 109.5 . . ?
H40A C40 H40B 109.5 . . ?
C35 C40 H40C 109.5 . . ?
H40A C40 H40C 109.5 . . ?
H40B C40 H40C 109.5 . . ?
O1 Al1 O1 112.4(2) . 2_655 ?
O1 Al1 C3 123.82(12) . . ?
O1 Al1 C3 123.82(12) 2_655 . ?
O1 Al1 O13 78.96(15) . . ?
O1 Al1 O13 93.97(15) 2_655 . ?
C3 Al1 O13 96.30(12) . . ?
O1 Al1 O13 93.97(15) . 2_655 ?
O1 Al1 O13 78.96(15) 2_655 2_655 ?
C3 Al1 O13 96.30(12) . 2_655 ?
O13 Al1 O13 167.4(2) . 2_655 ?
O1 Al1 Ti3 41.57(11) . . ?
O1 Al1 Ti3 99.15(13) 2_655 . ?
C3 Al1 Ti3 121.95(4) . . ?
O13 Al1 Ti3 38.62(11) . . ?
O13 Al1 Ti3 131.70(12) 2_655 . ?
O1 Al1 Ti3 99.15(13) . 2_655 ?
O1 Al1 Ti3 41.57(11) 2_655 2_655 ?
C3 Al1 Ti3 121.95(4) . 2_655 ?
O13 Al1 Ti3 131.70(12) . 2_655 ?
O13 Al1 Ti3 38.62(11) 2_655 2_655 ?
Ti3 Al1 Ti3 116.11(8) . 2_655 ?
Al1 O1 Ti3 104.27(15) . . ?
Al1 O1 H2 107(3) . . ?
Ti3 O1 H2 120(3) . . ?
Ti1 O12 Ti2 99.31(16) . . ?
Ti1 O13 Al1 132.98(17) . . ?
Ti1 O13 Ti3 100.49(16) . . ?
Al1 O13 Ti3 102.97(16) . . ?
Ti3 O23 Ti2 103.52(18) . . ?
O12 Ti1 O13 99.58(15) . . ?
O12 Ti1 C1 86.47(19) . . ?
O13 Ti1 C1 91.69(18) . . ?
O12 Ti1 C15 116.86(17) . . ?
O13 Ti1 C15 101.26(18) . . ?
C1 Ti1 C15 150.4(2) . . ?
O12 Ti1 C14 97.04(18) . . ?
O13 Ti1 C14 134.68(19) . . ?
C1 Ti1 C14 131.3(2) . . ?
C15 Ti1 C14 34.5(2) . . ?
O12 Ti1 C11 151.22(17) . . ?
O13 Ti1 C11 93.06(17) . . ?
C1 Ti1 C11 119.1(2) . . ?
C15 Ti1 C11 34.67(18) . . ?
C14 Ti1 C11 56.79(19) . . ?
O12 Ti1 C12 142.92(17) . . ?
O13 Ti1 C12 117.50(17) . . ?
C1 Ti1 C12 93.0(2) . . ?
C15 Ti1 C12 57.41(17) . . ?
C14 Ti1 C12 56.62(19) . . ?
C11 Ti1 C12 34.14(17) . . ?
O12 Ti1 C13 109.77(17) . . ?
O13 Ti1 C13 149.09(17) . . ?
C1 Ti1 C13 99.4(2) . . ?
C15 Ti1 C13 57.04(19) . . ?
C14 Ti1 C13 33.94(19) . . ?
C11 Ti1 C13 56.34(18) . . ?
C12 Ti1 C13 33.78(18) . . ?
O12 Ti1 Ti2 40.46(11) . . ?
O13 Ti1 Ti2 93.66(11) . . ?
C1 Ti1 Ti2 46.37(15) . . ?
C15 Ti1 Ti2 155.43(14) . . ?
C14 Ti1 Ti2 124.86(15) . . ?
C11 Ti1 Ti2 164.14(13) . . ?
C12 Ti1 Ti2 130.93(13) . . ?
C13 Ti1 Ti2 114.87(14) . . ?
O12 Ti1 Ti3 86.47(11) . . ?
O13 Ti1 Ti3 41.37(11) . . ?
C1 Ti1 Ti3 51.63(14) . . ?
C15 Ti1 Ti3 140.98(14) . . ?
C14 Ti1 Ti3 175.42(15) . . ?
C11 Ti1 Ti3 119.11(13) . . ?
C12 Ti1 Ti3 121.58(13) . . ?
C13 Ti1 Ti3 146.96(14) . . ?
Ti2 Ti1 Ti3 59.67(3) . . ?
O23 Ti2 O12 105.27(15) . . ?
O23 Ti2 C1 89.11(18) . . ?
O12 Ti2 C1 85.47(19) . . ?
O23 Ti2 C22 114.45(18) . . ?
O12 Ti2 C22 101.37(18) . . ?
C1 Ti2 C22 152.1(2) . . ?
O23 Ti2 C23 148.81(18) . . ?
O12 Ti2 C23 90.55(17) . . ?
C1 Ti2 C23 119.32(19) . . ?
C22 Ti2 C23 34.78(18) . . ?
O23 Ti2 C21 93.91(18) . . ?
O12 Ti2 C21 135.18(18) . . ?
C1 Ti2 C21 135.8(2) . . ?
C22 Ti2 C21 34.4(2) . . ?
C23 Ti2 C21 57.28(19) . . ?
O23 Ti2 C24 140.05(18) . . ?
O12 Ti2 C24 114.65(18) . . ?
C1 Ti2 C24 95.3(2) . . ?
C22 Ti2 C24 57.18(18) . . ?
C23 Ti2 C24 34.59(18) . . ?
C21 Ti2 C24 56.5(2) . . ?
O23 Ti2 C25 106.69(18) . . ?
O12 Ti2 C25 146.73(17) . . ?
C1 Ti2 C25 104.0(2) . . ?
C22 Ti2 C25 56.51(19) . . ?
C23 Ti2 C25 56.84(19) . . ?
C21 Ti2 C25 33.50(19) . . ?
C24 Ti2 C25 33.9(2) . . ?
O23 Ti2 Ti1 96.05(12) . . ?
O12 Ti2 Ti1 40.23(11) . . ?
C1 Ti2 Ti1 45.59(15) . . ?
C22 Ti2 Ti1 137.98(15) . . ?
C23 Ti2 Ti1 112.78(14) . . ?
C21 Ti2 Ti1 170.00(14) . . ?
C24 Ti2 Ti1 115.11(15) . . ?
C25 Ti2 Ti1 142.19(15) . . ?
O23 Ti2 Ti3 37.90(11) . . ?
O12 Ti2 Ti3 88.88(11) . . ?
C1 Ti2 Ti3 53.30(14) . . ?
C22 Ti2 Ti3 152.30(14) . . ?
C23 Ti2 Ti3 172.62(13) . . ?
C21 Ti2 Ti3 127.02(15) . . ?
C24 Ti2 Ti3 140.37(13) . . ?
C25 Ti2 Ti3 122.53(14) . . ?
Ti1 Ti2 Ti3 62.71(4) . . ?
O23 Ti3 O13 110.68(14) . . ?
O23 Ti3 O1 91.88(14) . . ?
O13 Ti3 O1 71.49(13) . . ?
O23 Ti3 C1 81.28(17) . . ?
O13 Ti3 C1 79.71(17) . . ?
O1 Ti3 C1 145.85(16) . . ?
O23 Ti3 C31 105.71(19) . . ?
O13 Ti3 C31 133.29(19) . . ?
O1 Ti3 C31 79.16(16) . . ?
C1 Ti3 C31 134.94(19) . . ?
O23 Ti3 C35 139.40(19) . . ?
O13 Ti3 C35 105.61(19) . . ?
O1 Ti3 C35 82.73(16) . . ?
C1 Ti3 C35 123.41(19) . . ?
C31 Ti3 C35 33.7(2) . . ?
O23 Ti3 C32 88.65(18) . . ?
O13 Ti3 C32 160.67(17) . . ?
O1 Ti3 C32 109.02(16) . . ?
C1 Ti3 C32 104.26(19) . . ?
C31 Ti3 C32 34.0(2) . . ?
C35 Ti3 C32 56.2(2) . . ?
O23 Ti3 C34 139.66(18) . . ?
O13 Ti3 C34 106.05(17) . . ?
O1 Ti3 C34 115.51(17) . . ?
C1 Ti3 C34 89.53(19) . . ?
C31 Ti3 C34 56.00(19) . . ?
C35 Ti3 C34 34.14(19) . . ?
C32 Ti3 C34 55.6(2) . . ?
O23 Ti3 C33 106.24(19) . . ?
O13 Ti3 C33 133.64(18) . . ?
O1 Ti3 C33 134.44(16) . . ?
C1 Ti3 C33 79.17(19) . . ?
C31 Ti3 C33 55.95(18) . . ?
C35 Ti3 C33 56.24(19) . . ?
C32 Ti3 C33 33.3(2) . . ?
C34 Ti3 C33 33.5(2) . . ?
O23 Ti3 Ti2 38.58(11) . . ?
O13 Ti3 Ti2 89.06(10) . . ?
O1 Ti3 Ti2 115.66(10) . . ?
C1 Ti3 Ti2 44.58(13) . . ?
C31 Ti3 Ti2 136.98(17) . . ?
C35 Ti3 Ti2 159.77(14) . . ?
C32 Ti3 Ti2 107.17(15) . . ?
C34 Ti3 Ti2 128.81(14) . . ?
C33 Ti3 Ti2 103.55(14) . . ?
O23 Ti3 Ti1 91.84(11) . . ?
O13 Ti3 Ti1 38.14(10) . . ?
O1 Ti3 Ti1 104.84(10) . . ?
C1 Ti3 Ti1 42.64(13) . . ?
C31 Ti3 Ti1 161.97(16) . . ?
C35 Ti3 Ti1 128.50(16) . . ?
C32 Ti3 Ti1 146.11(14) . . ?
C34 Ti3 Ti1 107.57(14) . . ?
C33 Ti3 Ti1 115.64(15) . . ?
Ti2 Ti3 Ti1 57.62(4) . . ?
O23 Ti3 Al1 96.75(11) . . ?
O13 Ti3 Al1 38.40(9) . . ?
O1 Ti3 Al1 34.16(9) . . ?
C1 Ti3 Al1 113.12(14) . . ?
C31 Ti3 Al1 110.16(14) . . ?
C35 Ti3 Al1 100.56(15) . . ?
C32 Ti3 Al1 142.62(14) . . ?
C34 Ti3 Al1 122.74(15) . . ?
C33 Ti3 Al1 155.55(14) . . ?
Ti2 Ti3 Al1 99.57(5) . . ?
Ti1 Ti3 Al1 70.92(4) . . ?

loop_
_geom_bond_atom_site_label_1
_geom_bond_atom_site_label_2
_geom_bond_distance
_geom_bond_site_symmetry_2
_geom_bond_publ_flag
C1 Ti1 2.028(5) . ?
C1 Ti2 2.055(5) . ?
C1 Ti3 2.347(5) . ?
C1 H1 0.9801 . ?
C3 Al1 1.993(9) . ?
C3 H3A 0.9702 . ?
C3 H3B 0.9479 . ?
C3 H3C 0.9622 . ?
C11 C12 1.436(7) . ?
C11 C15 1.442(8) . ?
C11 C16 1.508(8) . ?
C11 Ti1 2.439(5) . ?
C12 C13 1.426(8) . ?
C12 C17 1.501(7) . ?
C12 Ti1 2.451(5) . ?
C13 C14 1.425(8) . ?
C13 C18 1.495(8) . ?
C13 Ti1 2.456(5) . ?
C14 C15 1.431(8) . ?
C14 C19 1.526(8) . ?
C14 Ti1 2.424(5) . ?
C15 C20 1.505(8) . ?
C15 Ti1 2.399(5) . ?
C16 H16A 0.98 . ?
C16 H16B 0.98 . ?
C16 H16C 0.98 . ?
C17 H17A 0.98 . ?
C17 H17B 0.98 . ?
C17 H17C 0.98 . ?
C18 H18A 0.98 . ?
C18 H18B 0.98 . ?
C18 H18C 0.98 . ?
C19 H19A 0.98 . ?
C19 H19B 0.98 . ?
C19 H19C 0.98 . ?
C20 H20A 0.98 . ?
C20 H20B 0.98 . ?
C20 H20C 0.98 . ?
C21 C25 1.411(8) . ?
C21 C22 1.427(8) . ?
C21 C26 1.529(9) . ?
C21 Ti2 2.437(6) . ?
C22 C23 1.433(8) . ?
C22 C27 1.526(8) . ?
C22 Ti2 2.383(5) . ?
C23 C24 1.445(8) . ?
C23 C28 1.495(8) . ?
C23 Ti2 2.412(5) . ?
C24 C25 1.429(8) . ?
C24 C29 1.500(8) . ?
C24 Ti2 2.448(5) . ?
C25 C30 1.547(8) . ?
C25 Ti2 2.460(5) . ?
C26 H26A 0.98 . ?
C26 H26B 0.98 . ?
C26 H26C 0.98 . ?
C27 H27A 0.98 . ?
C27 H27B 0.98 . ?
C27 H27C 0.98 . ?
C28 H28A 0.98 . ?
C28 H28B 0.98 . ?
C28 H28C 0.98 . ?
C29 H29A 0.98 . ?
C29 H29B 0.98 . ?
C29 H29C 0.98 . ?
C30 H30A 0.98 . ?
C30 H30B 0.98 . ?
C30 H30C 0.98 . ?
C31 C35 1.399(9) . ?
C31 C32 1.419(8) . ?
C31 C36 1.498(8) . ?
C31 Ti3 2.405(5) . ?
C32 C33 1.409(8) . ?
C32 C37 1.525(9) . ?
C32 Ti3 2.451(5) . ?
C33 C34 1.418(8) . ?
C33 C38 1.538(8) . ?
C33 Ti3 2.461(5) . ?
C34 C35 1.432(8) . ?
C34 C39 1.517(9) . ?
C34 Ti3 2.460(5) . ?
C35 C40 1.533(9) . ?
C35 Ti3 2.418(5) . ?
C36 H36A 0.98 . ?
C36 H36B 0.98 . ?
C36 H36C 0.98 . ?
C37 H37A 0.98 . ?
C37 H37B 0.98 . ?
C37 H37C 0.98 . ?
C38 H38A 0.98 . ?
C38 H38B 0.98 . ?
C38 H38C 0.98 . ?
C39 H39A 0.98 . ?
C39 H39B 0.98 . ?
C39 H39C 0.98 . ?
C40 H40A 0.98 . ?
C40 H40B 0.98 . ?
C40 H40C 0.98 . ?
Al1 O1 1.815(4) . ?
Al1 O1 1.815(4) 2_655 ?
Al1 O13 1.997(3) . ?
Al1 O13 1.997(3) 2_655 ?
Al1 Ti3 3.1324(19) . ?
Al1 Ti3 3.1324(19) 2_655 ?
O1 Ti3 2.145(3) . ?
O1 H2 1.13(6) . ?
O12 Ti1 1.857(4) . ?
O12 Ti2 1.866(4) . ?
O13 Ti1 1.875(3) . ?
O13 Ti3 2.006(4) . ?
O23 Ti3 1.832(4) . ?
O23 Ti2 1.860(4) . ?
Ti1 Ti2 2.8370(15) . ?
Ti1 Ti3 2.985(2) . ?
Ti2 Ti3 2.8997(16) . ?

loop_
_platon_squeeze_void_nr
_platon_squeeze_void_average_x
_platon_squeeze_void_average_y
_platon_squeeze_void_average_z
_platon_squeeze_void_volume
_platon_squeeze_void_count_electrons
1 -0.013 0.000 0.000 1259.1 -11.3
